data_1508770
loop_
_publ_author_name
'M\"uller, Christian H'
'Fr\"ohlich, Roland'
'Daniliuc, Constantin G.'
'Hennecke, Ulrich'

_publ_section_title
;
 Efficient Synthesis of Chiral 2,2'-Bipyrrolidines by an anti-Selective
 Alkene Diamination.
;
_journal_issue 23
_journal_name_full 'Organic letters'
_journal_page_first 5944
_journal_page_last 5947
_journal_paper_doi 10.1021/ol302855z
_journal_volume 14
_journal_year 2012
_chemical_formula_sum 'C22 H22 F6 N2'
_chemical_formula_weight 428.42
_chemical_name_systematic ?
_space_group_IT_number 13
_symmetry_cell_setting monoclinic
_symmetry_space_group_name_Hall '-P 2yc'
_symmetry_space_group_name_H-M 'P 1 2/c 1'
_atom_sites_solution_hydrogens geom
_atom_sites_solution_primary direct
_atom_sites_solution_secondary difmap
_audit_creation_method SHELXL-97
_cell_angle_alpha 90.00
_cell_angle_beta 107.769(3)
_cell_angle_gamma 90.00
_cell_formula_units_Z 4
_cell_length_a 14.5477(6)
_cell_length_b 9.8838(3)
_cell_length_c 14.5179(7)
_cell_measurement_reflns_used 2405
_cell_measurement_temperature 223(2)
_cell_measurement_theta_max 68.25
_cell_measurement_theta_min 0.88
_cell_volume 1987.89(14)
_computing_structure_refinement 'SHELXL-97 (Sheldrick, 1997)'
_computing_structure_solution 'SHELXS-97 (Sheldrick, 1990)'
_diffrn_ambient_temperature 223(2)
_diffrn_measured_fraction_theta_full 0.975
_diffrn_measured_fraction_theta_max 0.975
_diffrn_measurement_device_type 'Nonius KappaCCD APEXII'
_diffrn_measurement_method '\w and \f scans'
_diffrn_radiation_monochromator graphite
_diffrn_radiation_source 'fine-focus sealed tube'
_diffrn_radiation_type CuK\a
_diffrn_radiation_wavelength 1.54178
_diffrn_reflns_av_R_equivalents 0.044
_diffrn_reflns_av_sigmaI/netI 0.0274
_diffrn_reflns_limit_h_max 16
_diffrn_reflns_limit_h_min -17
_diffrn_reflns_limit_k_max 10
_diffrn_reflns_limit_k_min -11
_diffrn_reflns_limit_l_max 17
_diffrn_reflns_limit_l_min -17
_diffrn_reflns_number 15226
_diffrn_reflns_theta_full 66.71
_diffrn_reflns_theta_max 66.71
_diffrn_reflns_theta_min 4.47
_exptl_absorpt_coefficient_mu 1.072
_exptl_absorpt_correction_T_max 0.9288
_exptl_absorpt_correction_T_min 0.7393
_exptl_absorpt_correction_type multi-scan
_exptl_absorpt_process_details 'Denzo (Otwinowski, Borek, Majewski & Minor, 2003)'
_exptl_crystal_colour 'light yellow'
_exptl_crystal_density_diffrn 1.431
_exptl_crystal_density_method 'not measured'
_exptl_crystal_description plate
_exptl_crystal_F_000 888
_exptl_crystal_size_max 0.30
_exptl_crystal_size_mid 0.15
_exptl_crystal_size_min 0.07
_refine_diff_density_max 0.332
_refine_diff_density_min -0.431
_refine_diff_density_rms 0.041
_refine_ls_extinction_method none
_refine_ls_goodness_of_fit_ref 1.032
_refine_ls_hydrogen_treatment constr
_refine_ls_matrix_type full
_refine_ls_number_parameters 291
_refine_ls_number_reflns 3438
_refine_ls_number_restraints 132
_refine_ls_restrained_S_all 1.054
_refine_ls_R_factor_all 0.0654
_refine_ls_R_factor_gt 0.0570
_refine_ls_shift/su_max 0.000
_refine_ls_shift/su_mean 0.000
_refine_ls_structure_factor_coef Fsqd
_refine_ls_weighting_details 'calc w=1/[\s^2^(Fo^2^)+(0.0752P)^2^+1.1189P] where P=(Fo^2^+2Fc^2^)/3'
_refine_ls_weighting_scheme calc
_refine_ls_wR_factor_gt 0.1469
_refine_ls_wR_factor_ref 0.1560
_reflns_number_gt 2932
_reflns_number_total 3438
_reflns_threshold_expression >2sigma(I)
_cod_data_source_file ol302855z_si_001.cif
_cod_data_source_block stu6628
_cod_original_sg_symbol_H-M P2/c
_cod_database_code 1508770

loop_
_symmetry_equiv_pos_as_xyz
'x, y, z'
'-x, y, -z+1/2'
'-x, -y, -z'
'x, -y, z-1/2'

loop_
_atom_site_label
_atom_site_type_symbol
_atom_site_fract_x
_atom_site_fract_y
_atom_site_fract_z
_atom_site_U_iso_or_equiv
_atom_site_adp_type
_atom_site_occupancy
_atom_site_symmetry_multiplicity
_atom_site_calc_flag
_atom_site_refinement_flags
_atom_site_disorder_assembly
_atom_site_disorder_group
N1A N 1.03447(12) 0.87748(18) 0.16583(13) 0.0467(4) Uani 1 1 d . . .
C2A C 0.99855(15) 0.7522(2) 0.19636(16) 0.0477(5) Uani 1 1 d . . .
H2A H 0.9318 0.7346 0.1546 0.057 Uiso 1 1 calc R . .
C3A C 1.06670(18) 0.6466(3) 0.1766(2) 0.0598(6) Uani 1 1 d . . .
H3AA H 1.0722 0.5677 0.2189 0.072 Uiso 1 1 calc R . .
H3AB H 1.0444 0.6166 0.1090 0.072 Uiso 1 1 calc R . .
C4A C 1.16265(17) 0.7216(3) 0.1987(2) 0.0635(7) Uani 1 1 d . . .
H4AA H 1.1966 0.7218 0.2683 0.076 Uiso 1 1 calc R . .
H4AB H 1.2044 0.6803 0.1648 0.076 Uiso 1 1 calc R . .
C5A C 1.13342(15) 0.8643(3) 0.16191(17) 0.0536(6) Uani 1 1 d . . .
H5AA H 1.1758 0.9317 0.2034 0.064 Uiso 1 1 calc R . .
H5AB H 1.1357 0.8753 0.0956 0.064 Uiso 1 1 calc R . .
C11A C 0.98209(14) 0.9938(2) 0.13856(14) 0.0441(5) Uani 1 1 d . . .
C12A C 0.88297(15) 1.0003(2) 0.12910(15) 0.0460(5) Uani 1 1 d . . .
H12A H 0.8502 0.9215 0.1373 0.055 Uiso 1 1 calc R . .
C13A C 0.83343(16) 1.1207(2) 0.10794(15) 0.0492(5) Uani 1 1 d . . .
H13A H 0.7675 1.1229 0.1028 0.059 Uiso 1 1 calc R . .
C14A C 0.87901(16) 1.2388(2) 0.09398(16) 0.0505(5) Uani 1 1 d . A .
C15A C 0.97581(17) 1.2328(2) 0.10022(17) 0.0561(6) Uani 1 1 d . . .
H15A H 1.0075 1.3117 0.0901 0.067 Uiso 1 1 calc R . .
C16A C 1.02651(16) 1.1132(2) 0.12090(16) 0.0525(5) Uani 1 1 d . . .
H16A H 1.0918 1.1114 0.1233 0.063 Uiso 1 1 calc R . .
C17A C 0.82370(18) 1.3669(3) 0.07397(18) 0.0619(6) Uani 1 1 d D . .
F1A F 0.7970(2) 1.4105(2) 0.14829(17) 0.1155(10) Uani 0.915(3) 1 d PD A 1
F2A F 0.74289(14) 1.3575(2) 0.00103(19) 0.1018(9) Uani 0.915(3) 1 d PD A 1
F3A F 0.87189(15) 1.4684(2) 0.0513(2) 0.1073(9) Uani 0.915(3) 1 d PD A 1
F1C F 0.8577(16) 1.460(2) 0.1397(13) 0.1155(10) Uani 0.085(3) 1 d PD A 2
F2C F 0.7328(7) 1.351(2) 0.0692(17) 0.1018(9) Uani 0.085(3) 1 d PD A 2
F3C F 0.8243(16) 1.419(2) -0.0083(10) 0.1073(9) Uani 0.085(3) 1 d PD A 2
N1B N 0.43065(12) 0.81592(18) 0.30288(13) 0.0476(4) Uani 1 1 d . . .
C2B C 0.44967(15) 0.6906(2) 0.25807(17) 0.0491(5) Uani 1 1 d . . .
H2B H 0.3988 0.6761 0.1957 0.059 Uiso 1 1 calc R . .
C3B C 0.44179(19) 0.5829(3) 0.3307(2) 0.0668(7) Uani 1 1 d . . .
H3BA H 0.3748 0.5535 0.3181 0.080 Uiso 1 1 calc R . .
H3BB H 0.4818 0.5041 0.3283 0.080 Uiso 1 1 calc R . .
C4B C 0.4785(2) 0.6548(3) 0.4276(2) 0.0737(8) Uani 1 1 d . . .
H4BA H 0.4520 0.6134 0.4754 0.088 Uiso 1 1 calc R . .
H4BB H 0.5492 0.6518 0.4522 0.088 Uiso 1 1 calc R . .
C5B C 0.44290(19) 0.7992(3) 0.40563(18) 0.0628(7) Uani 1 1 d . . .
H5BA H 0.3815 0.8123 0.4192 0.075 Uiso 1 1 calc R . .
H5BB H 0.4903 0.8637 0.4442 0.075 Uiso 1 1 calc R . .
C11B C 0.39369(14) 0.9324(2) 0.25421(15) 0.0431(5) Uani 1 1 d . . .
C12B C 0.36159(15) 0.9400(2) 0.15299(16) 0.0466(5) Uani 1 1 d . . .
H12B H 0.3651 0.8628 0.1164 0.056 Uiso 1 1 calc R . .
C13B C 0.32499(15) 1.0585(2) 0.10625(16) 0.0492(5) Uani 1 1 d . . .
H13B H 0.3037 1.0609 0.0383 0.059 Uiso 1 1 calc R . .
C14B C 0.31913(15) 1.1742(2) 0.15805(17) 0.0491(5) Uani 1 1 d . B .
C15B C 0.35026(17) 1.1690(2) 0.25771(18) 0.0558(6) Uani 1 1 d . . .
H15B H 0.3467 1.2469 0.2936 0.067 Uiso 1 1 calc R . .
C16B C 0.38659(17) 1.0506(2) 0.30544(17) 0.0529(6) Uani 1 1 d . . .
H16B H 0.4069 1.0491 0.3734 0.063 Uiso 1 1 calc R . .
C17B C 0.28015(17) 1.3026(2) 0.10683(18) 0.0585(6) Uani 1 1 d D . .
F1B F 0.2396(3) 1.2866(2) 0.01283(17) 0.1228(13) Uani 0.806(3) 1 d PD B 1
F2B F 0.34843(17) 1.3932(3) 0.1129(3) 0.1178(12) Uani 0.806(3) 1 d PD B 1
F3B F 0.2170(2) 1.3619(3) 0.1401(2) 0.1151(12) Uani 0.806(3) 1 d PD B 1
F1D F 0.1878(5) 1.2914(10) 0.0574(8) 0.1228(13) Uani 0.194(3) 1 d PD B 2
F2D F 0.3216(8) 1.3418(10) 0.0440(8) 0.1178(12) Uani 0.194(3) 1 d PD B 2
F3D F 0.2853(8) 1.4056(8) 0.1649(6) 0.1151(12) Uani 0.194(3) 1 d PD B 2

loop_
_atom_site_aniso_label
_atom_site_aniso_U_11
_atom_site_aniso_U_22
_atom_site_aniso_U_33
_atom_site_aniso_U_23
_atom_site_aniso_U_13
_atom_site_aniso_U_12
N1A 0.0386(9) 0.0480(10) 0.0526(10) 0.0015(8) 0.0127(7) 0.0015(7)
C2A 0.0422(11) 0.0424(11) 0.0553(12) -0.0017(9) 0.0101(9) -0.0014(9)
C3A 0.0583(14) 0.0503(13) 0.0698(15) -0.0055(12) 0.0179(11) 0.0056(11)
C4A 0.0492(13) 0.0649(16) 0.0779(17) -0.0043(13) 0.0215(12) 0.0115(11)
C5A 0.0411(11) 0.0619(14) 0.0595(13) -0.0056(11) 0.0180(10) 0.0007(10)
C11A 0.0421(11) 0.0478(12) 0.0396(10) 0.0001(9) 0.0084(8) 0.0000(9)
C12A 0.0402(11) 0.0475(12) 0.0477(11) 0.0022(9) 0.0093(9) -0.0028(9)
C13A 0.0414(11) 0.0555(13) 0.0469(11) -0.0006(10) 0.0078(9) 0.0020(10)
C14A 0.0513(12) 0.0472(12) 0.0470(11) 0.0013(9) 0.0063(9) 0.0024(10)
C15A 0.0548(13) 0.0507(13) 0.0586(14) 0.0058(11) 0.0112(10) -0.0073(10)
C16A 0.0441(12) 0.0546(13) 0.0569(13) 0.0050(11) 0.0126(10) -0.0037(10)
C17A 0.0630(15) 0.0524(14) 0.0642(15) -0.0026(12) 0.0102(12) 0.0010(12)
F1A 0.168(3) 0.0835(15) 0.1062(16) -0.0026(12) 0.0590(16) 0.0487(16)
F2A 0.0782(12) 0.0707(12) 0.1176(19) -0.0079(12) -0.0279(12) 0.0227(10)
F3A 0.0796(14) 0.0535(11) 0.177(3) 0.0342(13) 0.0221(15) 0.0051(9)
F1C 0.168(3) 0.0835(15) 0.1062(16) -0.0026(12) 0.0590(16) 0.0487(16)
F2C 0.0782(12) 0.0707(12) 0.1176(19) -0.0079(12) -0.0279(12) 0.0227(10)
F3C 0.0796(14) 0.0535(11) 0.177(3) 0.0342(13) 0.0221(15) 0.0051(9)
N1B 0.0464(10) 0.0455(10) 0.0527(10) 0.0073(8) 0.0178(8) 0.0069(8)
C2B 0.0398(11) 0.0396(11) 0.0674(14) 0.0037(10) 0.0157(10) -0.0001(9)
C3B 0.0592(14) 0.0485(13) 0.097(2) 0.0218(13) 0.0300(14) 0.0058(11)
C4B 0.0767(17) 0.0729(18) 0.0771(18) 0.0313(15) 0.0318(14) 0.0196(15)
C5B 0.0691(16) 0.0672(16) 0.0567(14) 0.0163(12) 0.0260(12) 0.0150(13)
C11B 0.0342(10) 0.0435(11) 0.0525(11) 0.0037(9) 0.0146(8) 0.0016(8)
C12B 0.0434(11) 0.0428(11) 0.0525(12) -0.0011(9) 0.0131(9) 0.0002(9)
C13B 0.0447(11) 0.0481(12) 0.0510(12) 0.0035(10) 0.0091(9) 0.0000(9)
C14B 0.0423(11) 0.0433(12) 0.0608(13) 0.0067(10) 0.0142(10) 0.0020(9)
C15B 0.0608(14) 0.0460(12) 0.0613(14) -0.0032(11) 0.0195(11) 0.0070(11)
C16B 0.0569(13) 0.0520(13) 0.0500(12) -0.0007(10) 0.0166(10) 0.0067(10)
C17B 0.0581(14) 0.0474(13) 0.0699(16) 0.0071(11) 0.0194(12) 0.0031(11)
F1B 0.193(3) 0.0694(13) 0.0692(16) 0.0078(12) -0.0149(16) 0.0466(18)
F2B 0.0865(16) 0.0692(16) 0.174(3) 0.0526(18) 0.0050(17) -0.0215(12)
F3B 0.127(2) 0.0895(18) 0.163(3) 0.0630(17) 0.095(2) 0.0674(18)
F1D 0.193(3) 0.0694(13) 0.0692(16) 0.0078(12) -0.0149(16) 0.0466(18)
F2D 0.0865(16) 0.0692(16) 0.174(3) 0.0526(18) 0.0050(17) -0.0215(12)
F3D 0.127(2) 0.0895(18) 0.163(3) 0.0630(17) 0.095(2) 0.0674(18)

loop_
_atom_type_symbol
_atom_type_description
_atom_type_scat_dispersion_real
_atom_type_scat_dispersion_imag
_atom_type_scat_source
C C 0.0181 0.0091 'International Tables Vol C Tables 4.2.6.8 and 6.1.1.4'
H H 0.0000 0.0000 'International Tables Vol C Tables 4.2.6.8 and 6.1.1.4'
N N 0.0311 0.0180 'International Tables Vol C Tables 4.2.6.8 and 6.1.1.4'
F F 0.0727 0.0534 'International Tables Vol C Tables 4.2.6.8 and 6.1.1.4'

loop_
_geom_angle_atom_site_label_1
_geom_angle_atom_site_label_2
_geom_angle_atom_site_label_3
_geom_angle
_geom_angle_site_symmetry_1
_geom_angle_site_symmetry_3
C11A N1A C5A 122.03(18) . .
C11A N1A C2A 125.38(17) . .
C5A N1A C2A 112.51(17) . .
N1A C2A C3A 102.07(17) . .
N1A C2A C2A 113.74(13) . 2_755
C3A C2A C2A 111.73(18) . 2_755
N1A C2A H2A 109.7 . .
C3A C2A H2A 109.7 . .
C2A C2A H2A 109.7 2_755 .
C4A C3A C2A 103.48(19) . .
C4A C3A H3AA 111.1 . .
C2A C3A H3AA 111.1 . .
C4A C3A H3AB 111.1 . .
C2A C3A H3AB 111.1 . .
H3AA C3A H3AB 109.0 . .
C5A C4A C3A 103.70(19) . .
C5A C4A H4AA 111.0 . .
C3A C4A H4AA 111.0 . .
C5A C4A H4AB 111.0 . .
C3A C4A H4AB 111.0 . .
H4AA C4A H4AB 109.0 . .
N1A C5A C4A 103.95(18) . .
N1A C5A H5AA 111.0 . .
C4A C5A H5AA 111.0 . .
N1A C5A H5AB 111.0 . .
C4A C5A H5AB 111.0 . .
H5AA C5A H5AB 109.0 . .
N1A C11A C16A 120.75(19) . .
N1A C11A C12A 122.00(19) . .
C16A C11A C12A 117.2(2) . .
C13A C12A C11A 120.8(2) . .
C13A C12A H12A 119.6 . .
C11A C12A H12A 119.6 . .
C12A C13A C14A 121.3(2) . .
C12A C13A H13A 119.4 . .
C14A C13A H13A 119.4 . .
C15A C14A C13A 118.4(2) . .
C15A C14A C17A 122.0(2) . .
C13A C14A C17A 119.5(2) . .
C16A C15A C14A 121.2(2) . .
C16A C15A H15A 119.4 . .
C14A C15A H15A 119.4 . .
C15A C16A C11A 121.0(2) . .
C15A C16A H16A 119.5 . .
C11A C16A H16A 119.5 . .
F3C C17A F1C 106.5(7) . .
F3C C17A F2C 106.7(7) . .
F1C C17A F2C 105.8(7) . .
F3C C17A F3A 47.2(10) . .
F1C C17A F3A 62.4(11) . .
F2C C17A F3A 132.8(9) . .
F3C C17A F2A 63.1(10) . .
F1C C17A F2A 132.7(11) . .
F2C C17A F2A 46.8(10) . .
F3A C17A F2A 105.3(2) . .
F3C C17A F1A 134.8(9) . .
F1C C17A F1A 46.9(10) . .
F2C C17A F1A 62.6(10) . .
F3A C17A F1A 105.4(2) . .
F2A C17A F1A 105.4(2) . .
F3C C17A C14A 111.2(9) . .
F1C C17A C14A 113.3(11) . .
F2C C17A C14A 112.8(9) . .
F3A C17A C14A 113.6(2) . .
F2A C17A C14A 113.2(2) . .
F1A C17A C14A 113.3(2) . .
C11B N1B C5B 121.94(19) . .
C11B N1B C2B 125.37(18) . .
C5B N1B C2B 112.20(18) . .
N1B C2B C3B 102.64(19) . .
N1B C2B C2B 112.46(13) . 2_655
C3B C2B C2B 112.18(18) . 2_655
N1B C2B H2B 109.8 . .
C3B C2B H2B 109.8 . .
C2B C2B H2B 109.8 2_655 .
C4B C3B C2B 103.6(2) . .
C4B C3B H3BA 111.1 . .
C2B C3B H3BA 111.1 . .
C4B C3B H3BB 111.1 . .
C2B C3B H3BB 111.1 . .
H3BA C3B H3BB 109.0 . .
C5B C4B C3B 104.1(2) . .
C5B C4B H4BA 110.9 . .
C3B C4B H4BA 110.9 . .
C5B C4B H4BB 110.9 . .
C3B C4B H4BB 110.9 . .
H4BA C4B H4BB 109.0 . .
N1B C5B C4B 104.4(2) . .
N1B C5B H5BA 110.9 . .
C4B C5B H5BA 110.9 . .
N1B C5B H5BB 110.9 . .
C4B C5B H5BB 110.9 . .
H5BA C5B H5BB 108.9 . .
N1B C11B C12B 122.52(19) . .
N1B C11B C16B 120.38(19) . .
C12B C11B C16B 117.10(19) . .
C13B C12B C11B 121.1(2) . .
C13B C12B H12B 119.4 . .
C11B C12B H12B 119.4 . .
C12B C13B C14B 120.9(2) . .
C12B C13B H13B 119.6 . .
C14B C13B H13B 119.6 . .
C15B C14B C13B 118.9(2) . .
C15B C14B C17B 120.5(2) . .
C13B C14B C17B 120.6(2) . .
C14B C15B C16B 120.8(2) . .
C14B C15B H15B 119.6 . .
C16B C15B H15B 119.6 . .
C15B C16B C11B 121.2(2) . .
C15B C16B H16B 119.4 . .
C11B C16B H16B 119.4 . .
F2D C17B F3B 131.2(5) . .
F2D C17B F3D 105.8(5) . .
F3B C17B F3D 47.1(4) . .
F2D C17B F1D 104.9(5) . .
F3B C17B F1D 61.5(5) . .
F3D C17B F1D 105.3(5) . .
F2D C17B F1B 57.7(5) . .
F3B C17B F1B 107.1(3) . .
F3D C17B F1B 132.7(5) . .
F1D C17B F1B 50.9(5) . .
F2D C17B F2B 48.9(5) . .
F3B C17B F2B 105.8(3) . .
F3D C17B F2B 62.3(5) . .
F1D C17B F2B 135.5(5) . .
F1B C17B F2B 103.9(2) . .
F2D C17B C14B 114.7(5) . .
F3B C17B C14B 113.7(2) . .
F3D C17B C14B 113.7(5) . .
F1D C17B C14B 111.6(5) . .
F1B C17B C14B 113.3(2) . .
F2B C17B C14B 112.3(2) . .

loop_
_geom_bond_atom_site_label_1
_geom_bond_atom_site_label_2
_geom_bond_distance
_geom_bond_site_symmetry_2
N1A C11A 1.369(3) .
N1A C5A 1.464(3) .
N1A C2A 1.464(3) .
C2A C3A 1.526(3) .
C2A C2A 1.545(4) 2_755
C2A H2A 0.9900 .
C3A C4A 1.526(4) .
C3A H3AA 0.9800 .
C3A H3AB 0.9800 .
C4A C5A 1.523(4) .
C4A H4AA 0.9800 .
C4A H4AB 0.9800 .
C5A H5AA 0.9800 .
C5A H5AB 0.9800 .
C11A C16A 1.407(3) .
C11A C12A 1.408(3) .
C12A C13A 1.376(3) .
C12A H12A 0.9400 .
C13A C14A 1.388(3) .
C13A H13A 0.9400 .
C14A C15A 1.385(3) .
C14A C17A 1.481(3) .
C15A C16A 1.377(3) .
C15A H15A 0.9400 .
C16A H16A 0.9400 .
C17A F3C 1.302(7) .
C17A F1C 1.309(7) .
C17A F2C 1.312(7) .
C17A F3A 1.321(3) .
C17A F2A 1.324(3) .
C17A F1A 1.325(3) .
N1B C11B 1.372(3) .
N1B C5B 1.457(3) .
N1B C2B 1.465(3) .
C2B C3B 1.526(3) .
C2B C2B 1.552(4) 2_655
C2B H2B 0.9900 .
C3B C4B 1.520(5) .
C3B H3BA 0.9800 .
C3B H3BB 0.9800 .
C4B C5B 1.519(4) .
C4B H4BA 0.9800 .
C4B H4BB 0.9800 .
C5B H5BA 0.9800 .
C5B H5BB 0.9800 .
C11B C12B 1.402(3) .
C11B C16B 1.406(3) .
C12B C13B 1.377(3) .
C12B H12B 0.9400 .
C13B C14B 1.386(3) .
C13B H13B 0.9400 .
C14B C15B 1.379(3) .
C14B C17B 1.492(3) .
C15B C16B 1.380(3) .
C15B H15B 0.9400 .
C16B H16B 0.9400 .
C17B F2D 1.296(6) .
C17B F3B 1.301(3) .
C17B F3D 1.309(6) .
C17B F1D 1.320(6) .
C17B F1B 1.320(3) .
C17B F2B 1.321(3) .

loop_
_geom_torsion_atom_site_label_1
_geom_torsion_atom_site_label_2
_geom_torsion_atom_site_label_3
_geom_torsion_atom_site_label_4
_geom_torsion
_geom_torsion_site_symmetry_1
_geom_torsion_site_symmetry_4
C11A N1A C2A C3A 157.2(2) . .
C5A N1A C2A C3A -19.6(2) . .
C11A N1A C2A C2A -82.3(3) . 2_755
C5A N1A C2A C2A 100.9(2) . 2_755
N1A C2A C3A C4A 34.5(2) . .
C2A C2A C3A C4A -87.4(2) 2_755 .
C2A C3A C4A C5A -37.4(3) . .
C11A N1A C5A C4A 179.7(2) . .
C2A N1A C5A C4A -3.5(2) . .
C3A C4A C5A N1A 25.2(2) . .
C5A N1A C11A C16A -10.7(3) . .
C2A N1A C11A C16A 172.82(19) . .
C5A N1A C11A C12A 170.74(19) . .
C2A N1A C11A C12A -5.7(3) . .
N1A C11A C12A C13A 175.59(19) . .
C16A C11A C12A C13A -3.0(3) . .
C11A C12A C13A C14A 0.9(3) . .
C12A C13A C14A C15A 1.1(3) . .
C12A C13A C14A C17A -178.3(2) . .
C13A C14A C15A C16A -0.8(3) . .
C17A C14A C15A C16A 178.6(2) . .
C14A C15A C16A C11A -1.4(4) . .
N1A C11A C16A C15A -175.3(2) . .
C12A C11A C16A C15A 3.3(3) . .
C15A C14A C17A F3C 59.1(12) . .
C13A C14A C17A F3C -121.5(11) . .
C15A C14A C17A F1C -60.9(12) . .
C13A C14A C17A F1C 118.4(12) . .
C15A C14A C17A F2C 178.9(11) . .
C13A C14A C17A F2C -1.7(11) . .
C15A C14A C17A F3A 7.9(3) . .
C13A C14A C17A F3A -172.7(2) . .
C15A C14A C17A F2A 127.8(3) . .
C13A C14A C17A F2A -52.8(3) . .
C15A C14A C17A F1A -112.3(3) . .
C13A C14A C17A F1A 67.1(3) . .
C11B N1B C2B C3B -153.8(2) . .
C5B N1B C2B C3B 18.3(2) . .
C11B N1B C2B C2B 85.5(3) . 2_655
C5B N1B C2B C2B -102.4(2) . 2_655
N1B C2B C3B C4B -32.9(2) . .
C2B C2B C3B C4B 88.1(2) 2_655 .
C2B C3B C4B C5B 35.8(3) . .
C11B N1B C5B C4B 176.2(2) . .
C2B N1B C5B C4B 3.8(3) . .
C3B C4B C5B N1B -24.6(3) . .
C5B N1B C11B C12B -165.5(2) . .
C2B N1B C11B C12B 5.9(3) . .
C5B N1B C11B C16B 14.4(3) . .
C2B N1B C11B C16B -174.20(19) . .
N1B C11B C12B C13B -179.90(19) . .
C16B C11B C12B C13B 0.2(3) . .
C11B C12B C13B C14B 0.2(3) . .
C12B C13B C14B C15B -0.3(3) . .
C12B C13B C14B C17B 179.5(2) . .
C13B C14B C15B C16B -0.1(3) . .
C17B C14B C15B C16B -179.8(2) . .
C14B C15B C16B C11B 0.5(4) . .
N1B C11B C16B C15B 179.5(2) . .
C12B C11B C16B C15B -0.5(3) . .
C15B C14B C17B F2D 126.3(6) . .
C13B C14B C17B F2D -53.5(6) . .
C15B C14B C17B F3B -47.4(3) . .
C13B C14B C17B F3B 132.9(3) . .
C15B C14B C17B F3D 4.3(6) . .
C13B C14B C17B F3D -175.4(6) . .
C15B C14B C17B F1D -114.6(6) . .
C13B C14B C17B F1D 65.6(6) . .
C15B C14B C17B F1B -170.0(3) . .
C13B C14B C17B F1B 10.2(4) . .
C15B C14B C17B F2B 72.7(3) . .
C13B C14B C17B F2B -107.1(3) . .
